data_4003925
loop_
_publ_author_name
'Su, Yuan'
'Bhunia, Surojit'
'Xu, Shuyuan'
'Chen, An'
'Reddy, C. Malla'
'Cai, Ting'

_publ_section_title
;
 Structure--Thermomechanical Property Correlation in Polymorphic Molecular
 Crystals Probed by the Nanoindentation Technique
;
_journal_name_full 'Chemistry of Materials'
_journal_paper_doi 10.1021/acs.chemmater.1c00584
_journal_year 2021
_chemical_formula_moiety 'C30 H35 N2 O3, C2 H3 O2'
_chemical_formula_sum 'C32 H38 N2 O5'
_chemical_formula_weight 530.64
_space_group_crystal_system monoclinic
_space_group_IT_number 14
_space_group_name_Hall '-P 2yn'
_space_group_name_H-M_alt 'P 1 21/n 1'
_atom_sites_solution_hydrogens geom
_atom_sites_solution_primary dual
_audit_creation_date 2021-04-11
_audit_creation_method
;
Olex2 1.2
(compiled 2018.05.29 svn.r3508 for OlexSys, GUI svn.r5506)
;
_cell_angle_alpha 90
_cell_angle_beta 105.016(3)
_cell_angle_gamma 90
_cell_formula_units_Z 4
_cell_length_a 12.6812(10)
_cell_length_b 14.7163(14)
_cell_length_c 15.4524(13)
_cell_measurement_reflns_used 7171
_cell_measurement_temperature 182
_cell_measurement_theta_max 27.438
_cell_measurement_theta_min 2.317
_cell_volume 2785.3(4)
_computing_cell_refinement 'SAINT V8.38A (?, 2016)'
_computing_data_reduction 'SAINT V8.38A (?, 2016)'
_computing_molecular_graphics 'Olex2 (Dolomanov et al., 2009)'
_computing_publication_material 'Olex2 (Dolomanov et al., 2009)'
_computing_structure_refinement 'ShelXL (Sheldrick, 2015)'
_computing_structure_solution 'ShelXT (Sheldrick, 2015)'
_diffrn_ambient_temperature 182.0
_diffrn_measured_fraction_theta_full 0.966
_diffrn_measured_fraction_theta_max 0.964
_diffrn_measurement_device_type 'Bruker D8 VENTURE'
_diffrn_measurement_method '\f and \w scans'
_diffrn_radiation_type MoK\a
_diffrn_radiation_wavelength 0.71073
_diffrn_reflns_av_R_equivalents 0.0581
_diffrn_reflns_av_unetI/netI 0.0562
_diffrn_reflns_Laue_measured_fraction_full 0.966
_diffrn_reflns_Laue_measured_fraction_max 0.964
_diffrn_reflns_limit_h_max 16
_diffrn_reflns_limit_h_min -16
_diffrn_reflns_limit_k_max 19
_diffrn_reflns_limit_k_min -19
_diffrn_reflns_limit_l_max 18
_diffrn_reflns_limit_l_min -20
_diffrn_reflns_number 22775
_diffrn_reflns_point_group_measured_fraction_full 0.966
_diffrn_reflns_point_group_measured_fraction_max 0.964
_diffrn_reflns_theta_full 25.242
_diffrn_reflns_theta_max 27.554
_diffrn_reflns_theta_min 2.317
_diffrn_standards_number 0
_exptl_absorpt_coefficient_mu 0.085
_exptl_absorpt_correction_T_max 0.7456
_exptl_absorpt_correction_T_min 0.5562
_exptl_absorpt_correction_type multi-scan
_exptl_absorpt_process_details
'SADABS-2016/2 (Bruker,2016/2) was used for absorption correction. wR2(int) was 0.0991 before and 0.0670 after correction. The Ratio of minimum to maximum transmission is 0.7460. The \l/2 correction factor is Not present.'
_exptl_crystal_colour colourless
_exptl_crystal_colour_primary colourless
_exptl_crystal_density_diffrn 1.265
_exptl_crystal_description block
_exptl_crystal_F_000 1136
_exptl_crystal_size_max 0.28
_exptl_crystal_size_mid 0.15
_exptl_crystal_size_min 0.12
_refine_diff_density_max 0.802
_refine_diff_density_min -0.329
_refine_diff_density_rms 0.049
_refine_ls_extinction_method none
_refine_ls_goodness_of_fit_ref 1.034
_refine_ls_hydrogen_treatment constr
_refine_ls_matrix_type full
_refine_ls_number_parameters 365
_refine_ls_number_reflns 6199
_refine_ls_number_restraints 6
_refine_ls_restrained_S_all 1.662
_refine_ls_R_factor_all 0.0873
_refine_ls_R_factor_gt 0.0582
_refine_ls_shift/su_max 0.000
_refine_ls_shift/su_mean 0.000
_refine_ls_structure_factor_coef Fsqd
_refine_ls_weighting_details 'w=1/[\s^2^(Fo^2^)+(0.0857P)^2^+1.2370P] where P=(Fo^2^+2Fc^2^)/3'
_refine_ls_weighting_scheme calc
_refine_ls_wR_factor_gt 0.1540
_refine_ls_wR_factor_ref 0.1804
_reflns_Friedel_coverage 0.000
_reflns_number_gt 4365
_reflns_number_total 6199
_reflns_threshold_expression 'I > 2\s(I)'
_cod_data_source_file cm1c00584_si_003.cif
_cod_data_source_block 22019278211k_0m
_cod_database_code 4003925
_shelx_shelxl_version_number 2018/3
_shelx_space_group_comment
;
The symmetry employed for this shelxl refinement is uniquely defined
by the following loop, which should always be used as a source of
symmetry information in preference to the above space-group names.
They are only intended as comments.
;
_shelx_estimated_absorpt_t_max 0.990
_shelx_estimated_absorpt_t_min 0.977
_olex2_refinement_description
;
1. Fixed Uiso
 At 1.2 times of:
  All C(H) groups, All C(H,H) groups, All C(H,H,H,H) groups, All N(H) groups
 At 1.5 times of:
  All C(H,H,H) groups, All O(H) groups
2. Restrained distances
 C3-C2 \\sim C4-C2 \\sim C5-C4 \\sim C3-C5
 with sigma of 0.02
3. Others
 Fixed Sof: H28A(0.75) H28B(0.75) H28C(0.25) H28D(0.25) C29(0.75) H29A(0.75)
 H29B(0.75) H30A(0.75) H30B(0.75) H30C(0.25) H30D(0.25) C0AA(0.25) H0AA(0.25)
 H0AB(0.25)
4.a Ternary CH refined with riding coordinates:
 N2(H2)
4.b Secondary CH2 refined with riding coordinates:
 C25(H25A,H25B), C18(H18A,H18B), C26(H26A,H26B), C32(H32A,H32B), C27(H27A,
 H27B), C28(H28A,H28B), C28(H28C,H28D), C31(H31A,H31B), C29(H29A,H29B),
 C30(H30A,H30B), C30(H30C,H30D), C0AA(H0AA,H0AB)
4.c Aromatic/amide H refined with riding coordinates:
 C21(H21), C3(H3), C2(H2A), C20(H20), C5(H5), C6(H6), C24(H24), C11(H11),
 C14(H14), C23(H23), C13(H13)
4.d Idealised Me refined as rotating group:
 C16(H16A,H16B,H16C), C9(H9A,H9B,H9C)
4.e Idealised tetrahedral OH refined as rotating group:
 O1(H1), O4(H4)
;
_olex2_submission_special_instructions 'No special instructions were received'

loop_
_space_group_symop_operation_xyz
'x, y, z'
'-x+1/2, y+1/2, -z+1/2'
'-x, -y, -z'
'x-1/2, -y-1/2, z-1/2'

loop_
_atom_site_label
_atom_site_type_symbol
_atom_site_fract_x
_atom_site_fract_y
_atom_site_fract_z
_atom_site_U_iso_or_equiv
_atom_site_adp_type
_atom_site_occupancy
_atom_site_site_symmetry_order
_atom_site_calc_flag
_atom_site_refinement_flags_posn
_atom_site_refinement_flags_adp
_atom_site_refinement_flags_occupancy
_atom_site_disorder_assembly
_atom_site_disorder_group
O5 O 0.31923(12) 0.54678(10) 0.46609(10) 0.0382(4) Uani 1 1 d . . . . .
O3 O 0.40850(13) 0.20695(11) 0.33992(10) 0.0453(4) Uani 1 1 d . . . . .
O1 O 0.72741(12) 0.04098(10) 0.71459(11) 0.0422(4) Uani 1 1 d . . . . .
H1 H 0.695161 0.004697 0.676616 0.063 Uiso 1 1 calc GR . . . .
O4 O 0.10778(12) 0.45493(12) 0.97610(11) 0.0461(4) Uani 1 1 d . . . . .
H4 H 0.119084 0.501469 1.006266 0.069 Uiso 1 1 calc GR . . . .
O2 O 0.34227(13) 0.08842(10) 0.39838(11) 0.0453(4) Uani 1 1 d . . . . .
N2 N 0.16524(14) 0.67221(11) 0.33337(11) 0.0328(4) Uani 1 1 d . . . . .
H2 H 0.131494 0.679439 0.269108 0.039 Uiso 1 1 calc R . . . .
N1 N 0.46187(13) 0.35814(11) 0.85250(11) 0.0320(4) Uani 1 1 d . . . . .
C4 C 0.51140(16) 0.20746(13) 0.80137(14) 0.0329(4) Uani 1 1 d D . . . .
C22 C 0.37573(15) 0.51801(13) 0.54990(13) 0.0308(4) Uani 1 1 d . . . . .
C10 C 0.29772(16) 0.32947(14) 0.87983(13) 0.0328(4) Uani 1 1 d . . . . .
C19 C 0.47472(15) 0.44969(13) 0.72045(13) 0.0296(4) Uani 1 1 d . . . . .
C21 C 0.46494(16) 0.56228(14) 0.60405(14) 0.0339(4) Uani 1 1 d . . . . .
H21 H 0.492171 0.614723 0.584112 0.041 Uiso 1 1 calc R . . . .
C17 C 0.38676(16) 0.16521(14) 0.40329(14) 0.0329(4) Uani 1 1 d . . . . .
C25 C 0.35313(17) 0.62945(14) 0.43382(14) 0.0351(5) Uani 1 1 d . . . . .
H25A H 0.428992 0.625070 0.432429 0.042 Uiso 1 1 calc R . . . .
H25B H 0.346195 0.679260 0.473090 0.042 Uiso 1 1 calc R . . . .
C18 C 0.53199(16) 0.41360(14) 0.81249(14) 0.0323(4) Uani 1 1 d . . . . .
H18A H 0.594326 0.377549 0.807829 0.039 Uiso 1 1 calc R . . . .
H18B H 0.559206 0.464495 0.851826 0.039 Uiso 1 1 calc R . . . .
C3 C 0.62031(17) 0.20549(14) 0.84405(14) 0.0370(5) Uani 1 1 d D . . . .
H3 H 0.646833 0.242271 0.893880 0.044 Uiso 1 1 calc R . . . .
C2 C 0.69224(17) 0.14950(14) 0.81434(15) 0.0372(5) Uani 1 1 d D . . . .
H2A H 0.766171 0.149724 0.843767 0.045 Uiso 1 1 calc R . . . .
C1 C 0.65373(17) 0.09361(13) 0.74114(14) 0.0331(4) Uani 1 1 d . . . . .
C15 C 0.37676(16) 0.39650(14) 0.88176(13) 0.0323(4) Uani 1 1 d . . . . .
C20 C 0.51327(16) 0.52751(13) 0.68846(14) 0.0321(4) Uani 1 1 d . . . . .
H20 H 0.573339 0.557322 0.724658 0.039 Uiso 1 1 calc R . . . .
C8 C 0.33594(17) 0.24754(14) 0.84760(14) 0.0351(5) Uani 1 1 d . . . . .
C7 C 0.43427(16) 0.26731(13) 0.83092(13) 0.0329(4) Uani 1 1 d . . . . .
C5 C 0.47332(17) 0.14895(14) 0.72783(14) 0.0359(5) Uani 1 1 d D . . . .
H5 H 0.399370 0.148434 0.698450 0.043 Uiso 1 1 calc R . . . .
C6 C 0.54345(17) 0.09252(14) 0.69863(14) 0.0363(5) Uani 1 1 d . . . . .
H6 H 0.516749 0.053744 0.650401 0.044 Uiso 1 1 calc R . . . .
C26 C 0.28195(17) 0.64648(15) 0.34077(14) 0.0358(5) Uani 1 1 d . . . . .
H26A H 0.315095 0.694567 0.313873 0.043 Uiso 1 1 calc R . . . .
H26B H 0.282119 0.592004 0.305465 0.043 Uiso 1 1 calc R . . . .
C24 C 0.38505(17) 0.40672(14) 0.66466(15) 0.0382(5) Uani 1 1 d . . . . .
H24 H 0.357504 0.354326 0.684404 0.046 Uiso 1 1 calc R . . . .
C12 C 0.19681(17) 0.43614(15) 0.94426(14) 0.0365(5) Uani 1 1 d . . . . .
C11 C 0.20572(17) 0.35037(14) 0.91110(14) 0.0353(5) Uani 1 1 d . . . . .
H11 H 0.151860 0.307022 0.909407 0.042 Uiso 1 1 calc R . . . .
C14 C 0.36646(18) 0.48345(14) 0.91319(15) 0.0391(5) Uani 1 1 d . . . . .
H14 H 0.418560 0.527814 0.912800 0.047 Uiso 1 1 calc R . . . .
C23 C 0.33595(17) 0.44037(14) 0.58033(15) 0.0374(5) Uani 1 1 d . . . . .
H23 H 0.275938 0.410593 0.544004 0.045 Uiso 1 1 calc R . . . .
C13 C 0.27660(18) 0.50232(15) 0.94513(16) 0.0413(5) Uani 1 1 d . . . . .
H13 H 0.268949 0.559891 0.967580 0.050 Uiso 1 1 calc R . . . .
C32 C 0.10059(19) 0.59926(15) 0.36410(19) 0.0469(6) Uani 1 1 d . . . . .
H32A H 0.125904 0.540471 0.349416 0.056 Uiso 1 1 calc R . . . .
H32B H 0.114319 0.602584 0.428763 0.056 Uiso 1 1 calc R . . . .
C16 C 0.4149(2) 0.21051(16) 0.49318(15) 0.0493(6) Uani 1 1 d . . . . .
H16A H 0.488065 0.194490 0.525072 0.074 Uiso 1 1 calc GR . . . .
H16B H 0.365030 0.190848 0.526655 0.074 Uiso 1 1 calc GR . . . .
H16C H 0.409779 0.275225 0.485405 0.074 Uiso 1 1 calc GR . . . .
C27 C 0.1580(2) 0.76360(15) 0.37379(17) 0.0460(6) Uani 1 1 d . . . . .
H27A H 0.197524 0.761264 0.436529 0.055 Uiso 1 1 calc R . . . .
H27B H 0.194816 0.807267 0.344783 0.055 Uiso 1 1 calc R . . . .
C9 C 0.2818(2) 0.15639(16) 0.84179(19) 0.0523(6) Uani 1 1 d . . . . .
H9A H 0.258976 0.145515 0.895474 0.078 Uiso 1 1 calc GR . . . .
H9B H 0.332393 0.110057 0.835153 0.078 Uiso 1 1 calc GR . . . .
H9C H 0.219278 0.155230 0.791030 0.078 Uiso 1 1 calc GR . . . .
C28 C 0.0463(3) 0.7977(2) 0.3677(3) 0.0837(11) Uani 1 1 d . . . . .
H28A H 0.054515 0.860174 0.388407 0.100 Uiso 0.75 1 calc R . P A 1
H28B H 0.009227 0.799967 0.304410 0.100 Uiso 0.75 1 calc R . P A 1
H28C H 0.044535 0.803566 0.429872 0.100 Uiso 0.25 1 calc R . P B 2
H28D H 0.047917 0.859483 0.346242 0.100 Uiso 0.25 1 calc R . P B 2
C31 C -0.0190(2) 0.6059(2) 0.3235(2) 0.0677(8) Uani 1 1 d . . . . .
H31A H -0.050201 0.545728 0.323802 0.081 Uiso 1 1 calc R . . . .
H31B H -0.030483 0.623849 0.261328 0.081 Uiso 1 1 calc R . . . .
C29 C -0.0301(3) 0.7550(3) 0.4120(3) 0.0644(10) Uani 0.75 1 d . . P C 1
H29A H -0.087241 0.798252 0.413947 0.077 Uiso 0.75 1 calc R . P C 1
H29B H 0.008421 0.740751 0.473361 0.077 Uiso 0.75 1 calc R . P C 1
C30 C -0.0815(3) 0.6703(3) 0.3671(4) 0.1089(16) Uani 1 1 d . . . . .
H30A H -0.146124 0.688496 0.321422 0.131 Uiso 0.75 1 calc R . P C 1
H30B H -0.106561 0.635744 0.411353 0.131 Uiso 0.75 1 calc R . P C 1
H30C H -0.059155 0.665444 0.431850 0.131 Uiso 0.25 1 calc R . P C 2
H30D H -0.159642 0.660539 0.346159 0.131 Uiso 0.25 1 calc R . P C 2
C0AA C -0.0438(7) 0.7722(6) 0.3310(7) 0.0394(19) Uani 0.25 1 d . . P C 2
H0AA H -0.049563 0.767637 0.267325 0.047 Uiso 0.25 1 calc R . P C 2
H0AB H -0.095428 0.818138 0.338861 0.047 Uiso 0.25 1 calc R . P C 2

loop_
_atom_site_aniso_label
_atom_site_aniso_U_11
_atom_site_aniso_U_22
_atom_site_aniso_U_33
_atom_site_aniso_U_23
_atom_site_aniso_U_13
_atom_site_aniso_U_12
O5 0.0391(8) 0.0366(8) 0.0359(8) 0.0057(6) 0.0043(6) -0.0033(6)
O3 0.0532(10) 0.0509(9) 0.0309(8) 0.0036(7) 0.0093(7) -0.0040(7)
O1 0.0377(8) 0.0369(8) 0.0485(10) -0.0099(7) 0.0048(7) 0.0041(6)
O4 0.0390(8) 0.0544(10) 0.0488(10) -0.0026(8) 0.0184(7) 0.0051(7)
O2 0.0519(9) 0.0375(9) 0.0478(10) -0.0095(7) 0.0151(8) -0.0088(7)
N2 0.0374(9) 0.0318(9) 0.0292(9) -0.0009(7) 0.0090(7) 0.0021(7)
N1 0.0353(9) 0.0315(9) 0.0321(9) 0.0022(7) 0.0138(7) -0.0016(7)
C4 0.0376(11) 0.0314(10) 0.0308(10) 0.0038(8) 0.0108(8) 0.0013(8)
C22 0.0303(10) 0.0317(10) 0.0314(10) 0.0013(8) 0.0099(8) 0.0045(7)
C10 0.0366(10) 0.0350(10) 0.0281(10) 0.0045(8) 0.0105(8) -0.0005(8)
C19 0.0292(9) 0.0304(10) 0.0318(10) 0.0000(8) 0.0124(8) 0.0004(7)
C21 0.0319(10) 0.0323(10) 0.0392(11) 0.0043(8) 0.0122(8) -0.0027(8)
C17 0.0336(10) 0.0322(10) 0.0325(10) -0.0008(8) 0.0076(8) 0.0016(8)
C25 0.0378(11) 0.0328(11) 0.0348(11) 0.0020(8) 0.0094(9) -0.0013(8)
C18 0.0300(10) 0.0334(10) 0.0352(11) 0.0018(8) 0.0116(8) -0.0038(8)
C3 0.0412(11) 0.0323(11) 0.0348(11) -0.0041(8) 0.0049(9) -0.0007(8)
C2 0.0321(10) 0.0353(11) 0.0400(12) -0.0009(9) 0.0017(9) 0.0010(8)
C1 0.0385(11) 0.0271(10) 0.0341(11) 0.0023(8) 0.0099(8) 0.0015(8)
C15 0.0347(10) 0.0357(11) 0.0281(10) 0.0037(8) 0.0107(8) 0.0017(8)
C20 0.0287(10) 0.0329(10) 0.0350(11) -0.0010(8) 0.0086(8) -0.0043(7)
C8 0.0387(11) 0.0347(11) 0.0332(11) 0.0025(8) 0.0121(9) -0.0010(8)
C7 0.0369(10) 0.0324(10) 0.0298(10) 0.0042(8) 0.0094(8) -0.0010(8)
C5 0.0318(10) 0.0405(11) 0.0334(11) 0.0000(8) 0.0050(8) -0.0004(8)
C6 0.0404(11) 0.0337(11) 0.0325(11) -0.0037(8) 0.0051(9) 0.0002(8)
C26 0.0380(11) 0.0379(11) 0.0325(11) 0.0002(8) 0.0112(9) 0.0026(8)
C24 0.0392(11) 0.0330(11) 0.0422(12) 0.0057(9) 0.0102(9) -0.0074(8)
C12 0.0346(11) 0.0451(12) 0.0316(11) 0.0061(9) 0.0118(9) 0.0072(9)
C11 0.0345(10) 0.0401(11) 0.0323(11) 0.0063(8) 0.0105(8) -0.0010(8)
C14 0.0410(12) 0.0323(11) 0.0460(13) 0.0028(9) 0.0148(10) -0.0022(9)
C23 0.0348(11) 0.0342(11) 0.0407(12) -0.0008(9) 0.0052(9) -0.0070(8)
C13 0.0449(12) 0.0366(12) 0.0441(13) -0.0008(9) 0.0142(10) 0.0055(9)
C32 0.0443(13) 0.0354(12) 0.0623(16) 0.0082(10) 0.0161(11) 0.0008(9)
C16 0.0731(17) 0.0402(13) 0.0338(12) -0.0033(9) 0.0124(11) -0.0144(11)
C27 0.0551(14) 0.0330(11) 0.0492(14) -0.0064(10) 0.0122(11) 0.0046(10)
C9 0.0575(15) 0.0410(13) 0.0652(17) -0.0025(11) 0.0281(13) -0.0124(11)
C28 0.086(2) 0.0438(16) 0.143(4) 0.0015(18) 0.069(2) 0.0144(15)
C31 0.0560(17) 0.0659(18) 0.075(2) 0.0021(15) 0.0069(15) -0.0118(13)
C29 0.065(2) 0.067(2) 0.070(3) -0.001(2) 0.034(2) 0.0107(19)
C30 0.0516(18) 0.080(2) 0.207(5) -0.028(3) 0.054(3) -0.0039(16)
C0AA 0.035(5) 0.034(4) 0.049(5) -0.001(4) 0.010(4) 0.009(3)

loop_
_atom_type_symbol
_atom_type_description
_atom_type_scat_dispersion_real
_atom_type_scat_dispersion_imag
_atom_type_scat_source
C C 0.0033 0.0016 'International Tables Vol C Tables 4.2.6.8 and 6.1.1.4'
H H 0.0000 0.0000 'International Tables Vol C Tables 4.2.6.8 and 6.1.1.4'
N N 0.0061 0.0033 'International Tables Vol C Tables 4.2.6.8 and 6.1.1.4'
O O 0.0106 0.0060 'International Tables Vol C Tables 4.2.6.8 and 6.1.1.4'

loop_
_geom_angle_atom_site_label_1
_geom_angle_atom_site_label_2
_geom_angle_atom_site_label_3
_geom_angle
_geom_angle_site_symmetry_1
_geom_angle_site_symmetry_3
_geom_angle_publ_flag
C22 O5 C25 117.55(15) . . ?
C1 O1 H1 109.5 . . ?
C12 O4 H4 109.5 . . ?
C26 N2 H2 105.5 . . ?
C32 N2 H2 105.5 . . ?
C32 N2 C26 113.81(16) . . ?
C27 N2 H2 105.5 . . ?
C27 N2 C26 111.16(16) . . ?
C27 N2 C32 114.40(18) . . ?
C15 N1 C18 121.32(17) . . ?
C15 N1 C7 107.29(16) . . ?
C7 N1 C18 125.18(17) . . ?
C3 C4 C7 122.11(18) . . ?
C3 C4 C5 117.94(19) . . ?
C5 C4 C7 119.94(18) . . ?
O5 C22 C21 124.74(18) . . ?
O5 C22 C23 115.40(17) . . ?
C23 C22 C21 119.84(19) . . ?
C15 C10 C8 107.14(18) . . ?
C15 C10 C11 119.40(19) . . ?
C11 C10 C8 133.38(19) . . ?
C20 C19 C18 119.79(17) . . ?
C20 C19 C24 117.56(19) . . ?
C24 C19 C18 122.63(18) . . ?
C22 C21 H21 120.4 . . ?
C22 C21 C20 119.20(18) . . ?
C20 C21 H21 120.4 . . ?
O3 C17 O2 125.68(19) . . ?
O3 C17 C16 117.46(19) . . ?
O2 C17 C16 116.85(19) . . ?
O5 C25 H25A 110.0 . . ?
O5 C25 H25B 110.0 . . ?
O5 C25 C26 108.41(16) . . ?
H25A C25 H25B 108.4 . . ?
C26 C25 H25A 110.0 . . ?
C26 C25 H25B 110.0 . . ?
N1 C18 C19 113.43(16) . . ?
N1 C18 H18A 108.9 . . ?
N1 C18 H18B 108.9 . . ?
C19 C18 H18A 108.9 . . ?
C19 C18 H18B 108.9 . . ?
H18A C18 H18B 107.7 . . ?
C4 C3 H3 119.4 . . ?
C4 C3 C2 121.29(19) . . ?
C2 C3 H3 119.4 . . ?
C3 C2 H2A 120.0 . . ?
C1 C2 C3 119.97(19) . . ?
C1 C2 H2A 120.0 . . ?
O1 C1 C2 117.55(18) . . ?
O1 C1 C6 122.75(19) . . ?
C2 C1 C6 119.70(19) . . ?
N1 C15 C10 108.53(18) . . ?
C14 C15 N1 129.70(19) . . ?
C14 C15 C10 121.69(19) . . ?
C19 C20 C21 121.98(18) . . ?
C19 C20 H20 119.0 . . ?
C21 C20 H20 119.0 . . ?
C10 C8 C9 125.6(2) . . ?
C7 C8 C10 107.02(18) . . ?
C7 C8 C9 127.2(2) . . ?
N1 C7 C4 119.95(17) . . ?
C8 C7 N1 109.99(18) . . ?
C8 C7 C4 129.91(19) . . ?
C4 C5 H5 119.4 . . ?
C6 C5 C4 121.22(19) . . ?
C6 C5 H5 119.4 . . ?
C1 C6 H6 120.1 . . ?
C5 C6 C1 119.83(19) . . ?
C5 C6 H6 120.1 . . ?
N2 C26 C25 116.68(17) . . ?
N2 C26 H26A 108.1 . . ?
N2 C26 H26B 108.1 . . ?
C25 C26 H26A 108.1 . . ?
C25 C26 H26B 108.1 . . ?
H26A C26 H26B 107.3 . . ?
C19 C24 H24 119.4 . . ?
C23 C24 C19 121.24(19) . . ?
C23 C24 H24 119.4 . . ?
O4 C12 C11 118.2(2) . . ?
O4 C12 C13 121.0(2) . . ?
C11 C12 C13 120.8(2) . . ?
C10 C11 H11 120.6 . . ?
C12 C11 C10 118.88(19) . . ?
C12 C11 H11 120.6 . . ?
C15 C14 H14 120.9 . . ?
C13 C14 C15 118.1(2) . . ?
C13 C14 H14 120.9 . . ?
C22 C23 C24 120.18(19) . . ?
C22 C23 H23 119.9 . . ?
C24 C23 H23 119.9 . . ?
C12 C13 H13 119.4 . . ?
C14 C13 C12 121.1(2) . . ?
C14 C13 H13 119.4 . . ?
N2 C32 H32A 108.8 . . ?
N2 C32 H32B 108.8 . . ?
H32A C32 H32B 107.7 . . ?
C31 C32 N2 113.6(2) . . ?
C31 C32 H32A 108.8 . . ?
C31 C32 H32B 108.8 . . ?
C17 C16 H16A 109.5 . . ?
C17 C16 H16B 109.5 . . ?
C17 C16 H16C 109.5 . . ?
H16A C16 H16B 109.5 . . ?
H16A C16 H16C 109.5 . . ?
H16B C16 H16C 109.5 . . ?
N2 C27 H27A 108.3 . . ?
N2 C27 H27B 108.3 . . ?
H27A C27 H27B 107.4 . . ?
C28 C27 N2 116.1(2) . . ?
C28 C27 H27A 108.3 . . ?
C28 C27 H27B 108.3 . . ?
C8 C9 H9A 109.5 . . ?
C8 C9 H9B 109.5 . . ?
C8 C9 H9C 109.5 . . ?
H9A C9 H9B 109.5 . . ?
H9A C9 H9C 109.5 . . ?
H9B C9 H9C 109.5 . . ?
C27 C28 H28A 106.3 . . ?
C27 C28 H28B 106.3 . . ?
C27 C28 H28C 103.5 . . ?
C27 C28 H28D 103.5 . . ?
H28A C28 H28B 106.4 . . ?
H28C C28 H28D 105.3 . . ?
C29 C28 C27 124.2(3) . . ?
C29 C28 H28A 106.3 . . ?
C29 C28 H28B 106.3 . . ?
C0AA C28 C27 134.7(5) . . ?
C0AA C28 H28C 103.5 . . ?
C0AA C28 H28D 103.5 . . ?
C32 C31 H31A 108.1 . . ?
C32 C31 H31B 108.1 . . ?
C32 C31 C30 116.8(3) . . ?
H31A C31 H31B 107.3 . . ?
C30 C31 H31A 108.1 . . ?
C30 C31 H31B 108.1 . . ?
C28 C29 H29A 108.8 . . ?
C28 C29 H29B 108.8 . . ?
C28 C29 C30 113.7(4) . . ?
H29A C29 H29B 107.7 . . ?
C30 C29 H29A 108.8 . . ?
C30 C29 H29B 108.8 . . ?
C31 C30 H30A 107.0 . . ?
C31 C30 H30B 107.0 . . ?
C31 C30 H30C 111.7 . . ?
C31 C30 H30D 111.7 . . ?
C31 C30 C0AA 100.5(4) . . ?
C29 C30 C31 121.3(3) . . ?
C29 C30 H30A 107.0 . . ?
C29 C30 H30B 107.0 . . ?
H30A C30 H30B 106.8 . . ?
H30C C30 H30D 109.4 . . ?
C0AA C30 H30C 111.7 . . ?
C0AA C30 H30D 111.7 . . ?
C28 C0AA C30 115.7(7) . . ?
C28 C0AA H0AA 108.4 . . ?
C28 C0AA H0AB 108.4 . . ?
C30 C0AA H0AA 108.4 . . ?
C30 C0AA H0AB 108.4 . . ?
H0AA C0AA H0AB 107.4 . . ?

loop_
_geom_bond_atom_site_label_1
_geom_bond_atom_site_label_2
_geom_bond_distance
_geom_bond_site_symmetry_2
_geom_bond_publ_flag
O5 C22 1.374(2) . ?
O5 C25 1.423(2) . ?
O3 C17 1.246(3) . ?
O1 H1 0.8200 . ?
O1 C1 1.356(3) . ?
O4 H4 0.8200 . ?
O4 C12 1.371(3) . ?
O2 C17 1.257(2) . ?
N2 H2 0.9800 . ?
N2 C26 1.503(3) . ?
N2 C32 1.501(3) . ?
N2 C27 1.496(3) . ?
N1 C18 1.457(2) . ?
N1 C15 1.393(3) . ?
N1 C7 1.400(3) . ?
C4 C3 1.368(3) . ?
C4 C7 1.474(3) . ?
C4 C5 1.408(3) . ?
C22 C21 1.383(3) . ?
C22 C23 1.380(3) . ?
C10 C15 1.401(3) . ?
C10 C8 1.436(3) . ?
C10 C11 1.408(3) . ?
C19 C18 1.516(3) . ?
C19 C20 1.386(3) . ?
C19 C24 1.389(3) . ?
C21 H21 0.9300 . ?
C21 C20 1.387(3) . ?
C17 C16 1.498(3) . ?
C25 H25A 0.9700 . ?
C25 H25B 0.9700 . ?
C25 C26 1.507(3) . ?
C18 H18A 0.9700 . ?
C18 H18B 0.9700 . ?
C3 H3 0.9300 . ?
C3 C2 1.392(3) . ?
C2 H2A 0.9300 . ?
C2 C1 1.381(3) . ?
C1 C6 1.383(3) . ?
C15 C14 1.387(3) . ?
C20 H20 0.9300 . ?
C8 C7 1.368(3) . ?
C8 C9 1.499(3) . ?
C5 H5 0.9300 . ?
C5 C6 1.376(3) . ?
C6 H6 0.9300 . ?
C26 H26A 0.9700 . ?
C26 H26B 0.9700 . ?
C24 H24 0.9300 . ?
C24 C23 1.382(3) . ?
C12 C11 1.378(3) . ?
C12 C13 1.402(3) . ?
C11 H11 0.9300 . ?
C14 H14 0.9300 . ?
C14 C13 1.382(3) . ?
C23 H23 0.9300 . ?
C13 H13 0.9300 . ?
C32 H32A 0.9700 . ?
C32 H32B 0.9700 . ?
C32 C31 1.487(4) . ?
C16 H16A 0.9600 . ?
C16 H16B 0.9600 . ?
C16 H16C 0.9600 . ?
C27 H27A 0.9700 . ?
C27 H27B 0.9700 . ?
C27 C28 1.483(4) . ?
C9 H9A 0.9600 . ?
C9 H9B 0.9600 . ?
C9 H9C 0.9600 . ?
C28 H28A 0.9700 . ?
C28 H28B 0.9700 . ?
C28 H28C 0.9700 . ?
C28 H28D 0.9700 . ?
C28 C29 1.465(5) . ?
C28 C0AA 1.196(9) . ?
C31 H31A 0.9700 . ?
C31 H31B 0.9700 . ?
C31 C30 1.502(5) . ?
C29 H29A 0.9700 . ?
C29 H29B 0.9700 . ?
C29 C30 1.493(5) . ?
C30 H30A 0.9700 . ?
C30 H30B 0.9700 . ?
C30 H30C 0.9700 . ?
C30 H30D 0.9700 . ?
C30 C0AA 1.711(10) . ?
C0AA H0AA 0.9700 . ?
C0AA H0AB 0.9700 . ?
